data_2231626
loop_
_publ_author_name
'Rivera, Augusto'
'Quiroga, Diego'
'R\'ios-Motta, Jaime'
'Fejfarov\'a, Karla'
'Du\<sek, Michal'

_publ_section_title
;
 4,4'-Diiodo-2,2'-[(3a<i>R</i>,7a<i>R</i>)-2,3,3a,4,5,6,7,7a-octahydro-1<i>H</i>-1,3-benzimidazole-1,3-diyl)bis(methylene)]diphenol
;
_journal_coeditor_code NC2238
_journal_issue 9
_journal_name_full 'Acta Crystallographica Section E'
_journal_page_first o2256
_journal_paper_doi 10.1107/S1600536811030054
_journal_volume 67
_journal_year 2011
_chemical_formula_iupac 'C21 H24 I2 N2 O2'
_chemical_formula_moiety 'C21 H24 I2 N2 O2'
_chemical_formula_sum 'C21 H24 I2 N2 O2'
_chemical_formula_weight 590.2
_chemical_name_common
;
4,4'-Diiodo-2,2'-[(3a<i>R</i>,7a<i>R</i>)-2,3,3a,4,5,6,7,7a-octahydro-
1<i>H</i>-1,3-benzimidazole-1,3-diyl)bis(methylene)]diphenol
;
_chemical_name_systematic
;
2-({3-[(2-hydroxy-5-iodophenyl)methyl]-octahydro-1<i>H</i>-
1,3-benzodiazol-1-yl}methyl)-4-iodophenol
;
_space_group_IT_number 5
_symmetry_cell_setting monoclinic
_symmetry_space_group_name_Hall 'C 2y'
_symmetry_space_group_name_H-M 'C 1 2 1'
_cell_angle_alpha 90
_cell_angle_beta 121.119(6)
_cell_angle_gamma 90
_cell_formula_units_Z 4
_cell_length_a 24.5822(12)
_cell_length_b 6.1121(3)
_cell_length_c 16.5557(10)
_cell_measurement_reflns_used 5885
_cell_measurement_temperature 120.2
_cell_measurement_theta_max 67.13
_cell_measurement_theta_min 3.12
_cell_volume 2129.5(2)
_computing_cell_refinement 'Crysalis PRO (Agilent, 2010)'
_computing_data_collection 'Crysalis PRO (Agilent, 2010)'
_computing_data_reduction 'Crysalis PRO (Agilent, 2010)'
_computing_molecular_graphics 'DIAMOND (Brandenburg & Putz, 2005)'
_computing_publication_material 'JANA2006 (Pet\<r\'i\<cek <i>et al.</i>, 2006)'
_computing_structure_refinement 'JANA2006 (Pet\<r\'i\<cek <i>et al.</i>, 2006)'
_computing_structure_solution 'SIR2002 (Burla <i>et al.</i>, 2003)'
_diffrn_ambient_temperature 120
_diffrn_detector_area_resol_mean 10.3784
_diffrn_measured_fraction_theta_full 0.98
_diffrn_measured_fraction_theta_max 0.98
_diffrn_measurement_device 'four-cycle diffractometer'
_diffrn_measurement_device_type 'Agilent Xcalibur diffractometer with an Atlas (Gemini ultra Cu) detector'
_diffrn_measurement_method 'Rotation method data acquisition using \w'
_diffrn_radiation_monochromator mirror
_diffrn_radiation_source 'Enhance Ultra (Cu) X-ray Source'
_diffrn_radiation_type 'Cu K\a'
_diffrn_radiation_wavelength 1.5418
_diffrn_reflns_av_R_equivalents 0.0624
_diffrn_reflns_av_sigmaI/netI 0.0497
_diffrn_reflns_limit_h_max 29
_diffrn_reflns_limit_h_min -29
_diffrn_reflns_limit_k_max 7
_diffrn_reflns_limit_k_min -7
_diffrn_reflns_limit_l_max 19
_diffrn_reflns_limit_l_min -19
_diffrn_reflns_number 11449
_diffrn_reflns_reduction_process
;
Integration of the CCD images was done by program CrysAlisPro
(Agilent, 2010). The same program was used for indexing of the
crystal shape and absorption correction.
;
_diffrn_reflns_theta_full 67.23
_diffrn_reflns_theta_max 67.23
_diffrn_reflns_theta_min 3.12
_exptl_absorpt_coefficient_mu 23.342
_exptl_absorpt_correction_T_max 0.424
_exptl_absorpt_correction_T_min 0.074
_exptl_absorpt_correction_type analytical
_exptl_absorpt_process_details
;
(CrysAlis PRO; Agilent, 2010)
;
_exptl_crystal_colour colourless
_exptl_crystal_density_diffrn 1.8404
_exptl_crystal_density_method 'not measured'
_exptl_crystal_description prism
_exptl_crystal_F_000 1144
_exptl_crystal_size_max 0.263
_exptl_crystal_size_mid 0.122
_exptl_crystal_size_min 0.05
_refine_diff_density_max 0.85
_refine_diff_density_min -0.87
_refine_ls_abs_structure_details 'Flack (1983), 1566 Friedel pairs'
_refine_ls_abs_structure_Flack 0.079(13)
_refine_ls_extinction_method none
_refine_ls_goodness_of_fit_ref 1.30
_refine_ls_hydrogen_treatment mixed
_refine_ls_number_constraints 91
_refine_ls_number_parameters 250
_refine_ls_number_reflns 3650
_refine_ls_number_restraints 2
_refine_ls_R_factor_all 0.0430
_refine_ls_R_factor_gt 0.0401
_refine_ls_shift/su_max 0.0384
_refine_ls_shift/su_mean 0.0011
_refine_ls_structure_factor_coef Fsqd
_refine_ls_weighting_details w=1/[\s^2^(I)+0.0016I^2^]
_refine_ls_weighting_scheme sigma
_refine_ls_wR_factor_gt 0.1025
_refine_ls_wR_factor_ref 0.1063
_reflns_number_gt 3397
_reflns_number_total 3650
_reflns_threshold_expression I>3\s(I)
_cod_data_source_file nc2238.cif
_cod_data_source_block I
_cod_original_sg_symbol_H-M 'C 2'
_cod_database_code 2231626
_cod_database_fobs_code 2231626

loop_
_symmetry_equiv_pos_site_id
_symmetry_equiv_pos_as_xyz
1 x,y,z
2 -x,y,-z
3 x+1/2,y+1/2,z
4 -x+1/2,y+1/2,-z

loop_
_atom_site_type_symbol
_atom_site_label
_atom_site_fract_x
_atom_site_fract_y
_atom_site_fract_z
_atom_site_U_iso_or_equiv
_atom_site_adp_type
_atom_site_calc_flag
_atom_site_refinement_flags
_atom_site_occupancy
_atom_site_symmetry_multiplicity
I I1 0.40926(2) 0.38885 0.03435(3) 0.0457(2) Uani d . 1 4
I I2 0.54564(3) 0.34180(15) 0.67075(4) 0.0621(3) Uani d . 1 4
O O1 0.2558(2) 0.8312(10) 0.1940(3) 0.040(2) Uani d . 1 4
O O2 0.2940(3) -0.1604(11) 0.4035(4) 0.054(3) Uani d . 1 4
N N1 0.2165(3) 0.4306(11) 0.2051(4) 0.034(2) Uani d . 1 4
N N2 0.2436(3) 0.2401(11) 0.3459(4) 0.035(3) Uani d . 1 4
C C1 0.2707(3) 0.3359(13) 0.2912(4) 0.034(3) Uani d . 1 4
C C2 0.1598(3) 0.3332(14) 0.1992(4) 0.036(3) Uani d . 1 4
C C3 0.1790(3) 0.3314(15) 0.3014(5) 0.038(3) Uani d . 1 4
C C4 0.1317(4) 0.2045(16) 0.3154(6) 0.045(4) Uani d . 1 4
C C5 0.0666(4) 0.314(2) 0.2559(6) 0.061(5) Uani d . 1 4
C C6 0.0474(3) 0.335(2) 0.1518(5) 0.051(4) Uani d . 1 4
C C7 0.0975(4) 0.4517(15) 0.1400(5) 0.042(3) Uani d . 1 4
C C8 0.2198(3) 0.3905(16) 0.1187(4) 0.031(3) Uani d . 1 4
C C9 0.2733(3) 0.5131(13) 0.1224(5) 0.034(3) Uani d . 1 4
C C10 0.2890(4) 0.7266(14) 0.1603(5) 0.035(3) Uani d . 1 4
C C11 0.3386(3) 0.8414(15) 0.1623(4) 0.037(3) Uani d . 1 4
C C12 0.3732(4) 0.7461(14) 0.1254(5) 0.042(3) Uani d . 1 4
C C13 0.3568(4) 0.5396(14) 0.0869(5) 0.037(3) Uani d . 1 4
C C14 0.3084(3) 0.4225(12) 0.0860(4) 0.031(3) Uani d . 1 4
C C15 0.2835(4) 0.2855(14) 0.4477(5) 0.038(3) Uani d . 1 4
C C16 0.3459(4) 0.1688(14) 0.4877(5) 0.038(3) Uani d . 1 4
C C17 0.3489(4) -0.0472(14) 0.4615(5) 0.042(4) Uani d . 1 4
C C18 0.4071(4) -0.1506(18) 0.4971(6) 0.052(4) Uani d . 1 4
C C19 0.4628(5) -0.0464(14) 0.5584(6) 0.046(4) Uani d . 1 4
C C20 0.4608(4) 0.1693(16) 0.5825(6) 0.047(4) Uani d . 1 4
C C21 0.4035(4) 0.2758(15) 0.5479(5) 0.041(3) Uani d . 1 4
H H1a 0.30018 0.449807 0.327486 0.041 Uiso calc R 1 4
H H1b 0.289698 0.222021 0.273989 0.041 Uiso calc R 1 4
H H2 0.150156 0.194368 0.167635 0.0427 Uiso calc R 1 4
H H3 0.179095 0.470059 0.328724 0.046 Uiso calc R 1 4
H H4a 0.144224 0.208887 0.380735 0.0534 Uiso calc R 1 4
H H4b 0.129369 0.056584 0.294365 0.0534 Uiso calc R 1 4
H H5a 0.067702 0.456816 0.281037 0.0736 Uiso calc R 1 4
H H5b 0.035132 0.23068 0.260104 0.0736 Uiso calc R 1 4
H H6a 0.039828 0.192423 0.123906 0.0611 Uiso calc R 1 4
H H6b 0.007888 0.412918 0.117567 0.0611 Uiso calc R 1 4
H H7a 0.085623 0.447024 0.074901 0.0506 Uiso calc R 1 4
H H7b 0.101731 0.600035 0.161522 0.0506 Uiso calc R 1 4
H H8a 0.22518 0.236821 0.113022 0.0373 Uiso calc R 1 4
H H8b 0.180562 0.434385 0.06391 0.0373 Uiso calc R 1 4
H H11 0.349133 0.985749 0.188885 0.0443 Uiso calc R 1 4
H H12 0.40771 0.823632 0.127037 0.05 Uiso calc R 1 4
H H14 0.298725 0.277391 0.060112 0.0371 Uiso calc R 1 4
H H15a 0.290776 0.440117 0.457354 0.0451 Uiso calc R 1 4
H H15b 0.26204 0.236075 0.479059 0.0451 Uiso calc R 1 4
H H18 0.408329 -0.298327 0.478383 0.0625 Uiso calc R 1 4
H H19 0.502706 -0.121714 0.584329 0.0552 Uiso calc R 1 4
H H21 0.402993 0.425237 0.565416 0.0489 Uiso calc R 1 4
H H1O 0.240(4) 0.728(11) 0.209(7) 0.0482 Uiso d T 1 4
H H2O 0.270(4) -0.059(13) 0.370(7) 0.0643 Uiso d T 1 4

loop_
_atom_site_aniso_label
_atom_site_aniso_U_11
_atom_site_aniso_U_22
_atom_site_aniso_U_33
_atom_site_aniso_U_12
_atom_site_aniso_U_13
_atom_site_aniso_U_23
_atom_site_aniso_type_symbol
I1 0.0504(2) 0.0491(3) 0.0454(2) -0.0022(2) 0.0304(2) -0.0027(2) I
I2 0.0572(3) 0.0623(5) 0.0429(3) 0.0124(3) 0.0089(2) -0.0038(3) I
O1 0.054(3) 0.030(3) 0.042(2) -0.003(2) 0.028(2) -0.001(2) O
O2 0.090(4) 0.025(4) 0.047(3) -0.007(3) 0.036(3) -0.004(3) O
N1 0.045(3) 0.031(4) 0.029(3) -0.005(2) 0.021(2) -0.004(2) N
N2 0.048(3) 0.032(4) 0.026(3) -0.007(3) 0.020(3) -0.003(2) N
C1 0.045(3) 0.030(4) 0.031(3) -0.005(3) 0.022(3) 0.000(3) C
C2 0.045(3) 0.035(5) 0.033(3) -0.008(3) 0.025(3) -0.003(3) C
C3 0.050(4) 0.033(5) 0.034(3) -0.005(3) 0.024(3) -0.001(3) C
C4 0.058(4) 0.046(5) 0.039(4) -0.011(4) 0.031(4) 0.000(4) C
C5 0.057(5) 0.088(9) 0.047(4) -0.008(5) 0.033(4) -0.001(5) C
C6 0.042(4) 0.070(7) 0.044(4) -0.009(4) 0.025(3) -0.006(5) C
C7 0.051(4) 0.043(5) 0.034(4) -0.004(3) 0.022(3) 0.000(3) C
C8 0.039(3) 0.023(4) 0.026(3) -0.001(3) 0.013(2) 0.006(3) C
C9 0.043(4) 0.034(5) 0.022(3) 0.000(3) 0.015(3) 0.007(3) C
C10 0.041(4) 0.034(5) 0.028(3) -0.004(3) 0.016(3) -0.003(3) C
C11 0.047(3) 0.029(5) 0.029(3) -0.005(3) 0.016(3) -0.003(3) C
C12 0.046(4) 0.040(5) 0.034(4) -0.006(3) 0.017(3) 0.004(3) C
C13 0.043(4) 0.040(5) 0.033(4) -0.001(3) 0.022(3) -0.001(3) C
C14 0.046(3) 0.020(4) 0.023(3) -0.004(3) 0.015(3) 0.000(3) C
C15 0.059(4) 0.031(5) 0.029(3) 0.005(3) 0.028(3) 0.001(3) C
C16 0.062(5) 0.025(4) 0.028(4) 0.003(3) 0.024(4) 0.002(3) C
C17 0.075(5) 0.025(5) 0.033(4) -0.004(4) 0.034(4) -0.003(3) C
C18 0.092(6) 0.028(6) 0.048(4) 0.008(5) 0.044(4) -0.003(4) C
C19 0.078(6) 0.031(5) 0.041(4) 0.014(4) 0.039(4) 0.009(3) C
C20 0.060(5) 0.043(5) 0.034(4) 0.013(4) 0.023(4) 0.009(4) C
C21 0.063(5) 0.032(5) 0.027(3) 0.006(3) 0.023(3) 0.003(3) C

loop_
_atom_type_symbol
_atom_type_scat_dispersion_real
_atom_type_scat_dispersion_imag
_atom_type_scat_source
C 0.0181 0.0091 'International Tables Vol C tables 4.2.6.8 and 6.1.1.1'
H 0.0000 0.0000 'International Tables Vol C tables 4.2.6.8 and 6.1.1.1'
I -0.3257 6.8362 'International Tables Vol C tables 4.2.6.8 and 6.1.1.1'
N 0.0311 0.0180 'International Tables Vol C tables 4.2.6.8 and 6.1.1.1'
O 0.0492 0.0322 'International Tables Vol C tables 4.2.6.8 and 6.1.1.1'

loop_
_geom_angle_atom_site_label_1
_geom_angle_atom_site_label_2
_geom_angle_atom_site_label_3
_geom_angle
C10 O1 H1O 104(7)
C17 O2 H2O 101(6)
C1 N1 C2 104.8(6)
C1 N1 C8 113.0(6)
C2 N1 C8 112.9(5)
C1 N2 C3 104.6(6)
C1 N2 C15 112.3(6)
C3 N2 C15 114.1(7)
N1 C1 N2 106.1(6)
N1 C1 H1a 109.4714
N1 C1 H1b 109.4713
N2 C1 H1a 109.472
N2 C1 H1b 109.471
H1a C1 H1b 112.6582
N1 C2 C3 101.2(5)
N1 C2 C7 117.1(7)
N1 C2 H2 110.6437
C3 C2 C7 110.9(8)
C3 C2 H2 116.8819
C7 C2 H2 100.8307
N2 C3 C2 101.3(7)
N2 C3 C4 116.5(7)
N2 C3 H3 111.0115
C2 C3 C4 111.0(6)
C2 C3 H3 116.5093
C4 C3 H3 101.3338
C3 C4 C5 107.9(8)
C3 C4 H4a 109.4721
C3 C4 H4b 109.4725
C5 C4 H4a 109.4701
C5 C4 H4b 109.47
H4a C4 H4b 111.0366
C4 C5 C6 111.8(9)
C4 C5 H5a 109.4716
C4 C5 H5b 109.4713
C6 C5 H5a 109.4709
C6 C5 H5b 109.4715
H5a C5 H5b 107.0854
C5 C6 C7 112.5(6)
C5 C6 H6a 109.4704
C5 C6 H6b 109.4702
C7 C6 H6a 109.4723
C7 C6 H6b 109.4718
H6a C6 H6b 106.2371
C2 C7 C6 108.0(7)
C2 C7 H7a 109.4703
C2 C7 H7b 109.4705
C6 C7 H7a 109.4719
C6 C7 H7b 109.4721
H7a C7 H7b 110.9091
N1 C8 C9 111.3(6)
N1 C8 H8a 109.4702
N1 C8 H8b 109.4715
C9 C8 H8a 109.4718
C9 C8 H8b 109.4709
H8a C8 H8b 107.5975
C8 C9 C10 121.1(9)
C8 C9 C14 120.8(7)
C10 C9 C14 118.1(8)
O1 C10 C9 122.1(8)
O1 C10 C11 117.2(7)
C9 C10 C11 120.7(9)
C10 C11 C12 120.0(8)
C10 C11 H11 119.9796
C12 C11 H11 119.9777
C11 C12 C13 118.9(9)
C11 C12 H12 120.5572
C13 C12 H12 120.5582
I1 C13 C12 119.8(7)
I1 C13 C14 118.5(6)
C12 C13 C14 121.6(9)
C9 C14 C13 120.7(7)
C9 C14 H14 119.6736
C13 C14 H14 119.6733
N2 C15 C16 109.9(8)
N2 C15 H15a 109.4717
N2 C15 H15b 109.4717
C16 C15 H15a 109.4703
C16 C15 H15b 109.471
H15a C15 H15b 109.0826
C15 C16 C17 121.1(7)
C15 C16 C21 121.2(8)
C17 C16 C21 117.6(8)
O2 C17 C16 120.0(8)
O2 C17 C18 119.6(8)
C16 C17 C18 120.4(8)
C17 C18 C19 121.3(10)
C17 C18 H18 119.3262
C19 C18 H18 119.324
C18 C19 C20 119.0(9)
C18 C19 H19 120.5016
C20 C19 H19 120.5014
I2 C20 C19 120.4(7)
I2 C20 C21 118.9(7)
C19 C20 C21 120.7(8)
C16 C21 C20 120.9(8)
C16 C21 H21 119.5344
C20 C21 H21 119.5335

loop_
_geom_bond_atom_site_label_1
_geom_bond_atom_site_label_2
_geom_bond_distance
I1 C13 2.105(10)
I2 C20 2.108(8)
O1 C10 1.363(12)
O1 H1O 0.84(10)
O2 C17 1.372(10)
O2 H2O 0.84(8)
N1 C1 1.476(7)
N1 C2 1.471(11)
N1 C8 1.494(11)
N2 C1 1.494(12)
N2 C3 1.473(10)
N2 C15 1.472(9)
C1 H1a 0.96
C1 H1b 0.96
C2 C3 1.503(11)
C2 C7 1.510(10)
C2 H2 0.96
C3 C4 1.511(14)
C3 H3 0.96
C4 C5 1.532(12)
C4 H4a 0.96
C4 H4b 0.96
C5 C6 1.539(13)
C5 H5a 0.96
C5 H5b 0.96
C6 C7 1.520(15)
C6 H6a 0.96
C6 H6b 0.96
C7 H7a 0.96
C7 H7b 0.96
C8 C9 1.488(12)
C8 H8a 0.96
C8 H8b 0.96
C9 C10 1.412(11)
C9 C14 1.396(13)
C10 C11 1.392(13)
C11 C12 1.405(14)
C11 H11 0.96
C12 C13 1.377(12)
C12 H12 0.96
C13 C14 1.383(12)
C14 H14 0.96
C15 C16 1.501(12)
C15 H15a 0.96
C15 H15b 0.96
C16 C17 1.404(12)
C16 C21 1.402(11)
C17 C18 1.385(14)
C18 C19 1.370(12)
C18 H18 0.96
C19 C20 1.385(13)
C19 H19 0.96
C20 C21 1.380(13)
C21 H21 0.96

loop_
_geom_hbond_atom_site_label_D
_geom_hbond_atom_site_label_H
_geom_hbond_atom_site_label_A
_geom_hbond_distance_DH
_geom_hbond_distance_HA
_geom_hbond_distance_DA
_geom_hbond_angle_DHA
_geom_hbond_publ_flag
O1 H1O N1 0.84(10) 1.90(7) 2.672(9) 152(11) y
O2 H2O N2 0.84(8) 1.91(8) 2.686(9) 154(8) y

loop_
_cod_related_entry_id
_cod_related_entry_database
_cod_related_entry_code
1 ChemSpider 30656962
